data_4323088
loop_
_publ_author_name
'Marc Sven L\"uth'
'Eva Freisinger'
'Frank Glah\'e'
'Bernhard Lippert'

_publ_contact_author_address
; Fachbereich Chemie
  Universitaet Dortmund
  Otto-Hahn-Str. 8
  D-44221 Dortmund
  Germany
;
_publ_contact_author_email lippert@popserver.uni-dortmund.de
_publ_contact_author_fax 'Int. code + (231) 755-3797'
_publ_contact_author_name 'Prof. Bernhard Lippert'
_publ_contact_author_phone '231 755-3840'
_publ_section_title
;
 Mixed Adenine, Guanine Nucleobase Quartets: Metal-Modified Forms of an
 Open U and a Closed Rectangle
;
_journal_name_full 'Inorganic Chemistry'
_journal_page_first 5044
_journal_page_last 5045
_journal_paper_doi 10.1021/ic9808495
_journal_volume 37
_journal_year 1998
_chemical_formula_structural
; 
  tr,tr,tr-{ma2PtHg(H2O)2[(N1,N6-9-MeA-N7)a2Pt(N7-9-MeG-N1,N2)]2Hg2(NO3)}
  (NO3)5 * 13H2O
;
_chemical_formula_sum 'C26 H74 Hg3 N32 O35 Pt3'
_chemical_formula_weight 2582.21
_chemical_name_systematic
; 
 ? 
;
_space_group_IT_number 2
_symmetry_cell_setting triclinic
_symmetry_space_group_name_Hall '-P 1'
_symmetry_space_group_name_H-M 'P -1'
_atom_sites_solution_hydrogens geom
_atom_sites_solution_primary patterson
_atom_sites_solution_secondary difmap
_audit_creation_method SHELXL
_cell_angle_alpha 63.99(3)
_cell_angle_beta 78.59(3)
_cell_angle_gamma 64.93(3)
_cell_formula_units_Z 2
_cell_length_a 15.295(3)
_cell_length_b 15.674(3)
_cell_length_c 16.835(3)
_cell_measurement_reflns_used 81277
_cell_measurement_temperature 293(2)
_cell_measurement_theta_max 24.18
_cell_measurement_theta_min 2.94
_cell_volume 3285.1(16)
_computing_cell_refinement 'DENZO, SCALEPACK (Otwinowski, Minor, 1997)'
_computing_data_collection 'KappaCCD (Nonius BV, Netherlands)'
_computing_data_reduction 'DENZO, SCALEPACK (Otwinowski, Minor, 1997)'
_computing_molecular_graphics 'Siemens SHELXTL-PLUS(VMS)'
_computing_publication_material SHELXL-93
_computing_structure_refinement 'SHELXL-93 (Sheldrick, 1993)'
_computing_structure_solution 'SHELXS-86 (Sheldrick, 1990)'
_diffrn_ambient_temperature 183(1)
_diffrn_measurement_device Enraf-Nonius-KappaCCD
_diffrn_measurement_method 'profile fitted'
_diffrn_radiation_monochromator graphite
_diffrn_radiation_source 'fine-focus sealed tube'
_diffrn_radiation_type MoK\a
_diffrn_radiation_wavelength 0.71069
_diffrn_reflns_av_R_equivalents 0.061
_diffrn_reflns_av_sigmaI/netI 0.0837
_diffrn_reflns_limit_h_max 17
_diffrn_reflns_limit_h_min 0
_diffrn_reflns_limit_k_max 17
_diffrn_reflns_limit_k_min -15
_diffrn_reflns_limit_l_max 19
_diffrn_reflns_limit_l_min -18
_diffrn_reflns_number 81277
_diffrn_reflns_theta_max 24.18
_diffrn_reflns_theta_min 2.94
_exptl_absorpt_coefficient_mu 13.461
_exptl_absorpt_correction_type SCALEPACK
_exptl_crystal_colour stick
_exptl_crystal_density_diffrn 2.611
_exptl_crystal_description colourless
_exptl_crystal_F_000 2416
_exptl_crystal_size_max 0.525
_exptl_crystal_size_mid 0.125
_exptl_crystal_size_min 0.063
_refine_diff_density_max 2.485
_refine_diff_density_min -4.947
_refine_diff_density_rms 0.282
_refine_ls_extinction_coef 0.00019(5)
_refine_ls_extinction_expression Fc^*^=kFc[1+0.001xFc^2^\l^3^/sin(2\q)]^-1/4^
_refine_ls_extinction_method SHELXL
_refine_ls_goodness_of_fit_all 0.986
_refine_ls_goodness_of_fit_obs 1.129
_refine_ls_matrix_type full
_refine_ls_number_parameters 897
_refine_ls_number_reflns 9784
_refine_ls_number_restraints 2
_refine_ls_restrained_S_all 1.056
_refine_ls_restrained_S_obs 1.129
_refine_ls_R_factor_all 0.0884
_refine_ls_R_factor_obs 0.0503
_refine_ls_shift/esd_max 0.020
_refine_ls_shift/esd_mean 0.000
_refine_ls_structure_factor_coef Fsqd
_refine_ls_weighting_details 'w=1/[\s^2^(Fo^2^)+(0.0847P)^2^+0.0000P] where P=(Fo^2^+2Fc^2^)/3'
_refine_ls_weighting_scheme calc
_refine_ls_wR_factor_all 0.1504
_refine_ls_wR_factor_obs 0.1282
_reflns_number_observed 6495
_reflns_number_total 9802
_reflns_observed_criterion >2sigma(I)
_cod_data_source_file ic9808495_2.cif
_cod_data_source_block 2
_cod_depositor_comments
;
The following automatic conversions were performed:

'_refine_ls_weighting_scheme' value 'calc
w=1/[\s^2^(Fo^2^)+(0.0847P)^2^+0.0000P] where P=(Fo^2^+2Fc^2^)/3' was
changed to 'calc'. New tag '_refine_ls_weighting_details' was
created. The value of the new tag was set to
'w=1/[\s^2^(Fo^2^)+(0.0847P)^2^+0.0000P] where P=(Fo^2^+2Fc^2^)/3'.

Automatic conversion script
Id: cif_fix_values 3143 2015-03-26 13:38:13Z robertas 
;
_cod_original_cell_volume 3285.1(11)
_cod_database_code 4323088

loop_
_symmetry_equiv_pos_as_xyz
'x, y, z'
'-x, -y, -z'

loop_
_atom_site_aniso_label
_atom_site_aniso_U_11
_atom_site_aniso_U_22
_atom_site_aniso_U_33
_atom_site_aniso_U_23
_atom_site_aniso_U_13
_atom_site_aniso_U_12
Pt1 0.0257(4) 0.0215(4) 0.0220(4) -0.0101(3) -0.0031(3) -0.0064(3)
Pt2 0.0219(4) 0.0196(4) 0.0191(4) -0.0089(3) -0.0028(3) -0.0062(3)
Pt3 0.0210(4) 0.0230(4) 0.0213(4) -0.0108(3) -0.0023(3) -0.0066(3)
Hg1 0.0519(6) 0.0473(5) 0.0475(5) -0.0229(4) -0.0046(4) -0.0145(4)
Hg2 0.0272(4) 0.0265(4) 0.0239(4) -0.0104(3) -0.0054(3) -0.0072(3)
Hg3 0.0259(4) 0.0201(3) 0.0224(4) -0.0102(3) -0.0065(3) -0.0039(3)
N10A 0.058(13) 0.051(11) 0.067(12) -0.041(10) 0.002(10) -0.022(10)
N10B 0.041(11) 0.045(10) 0.077(12) -0.047(10) 0.013(9) -0.021(9)
N20A 0.021(8) 0.031(8) 0.027(8) -0.021(7) 0.004(6) -0.007(7)
N20B 0.034(9) 0.021(8) 0.041(9) -0.013(7) -0.009(7) -0.013(7)
C20A 0.061(15) 0.025(10) 0.030(10) -0.008(9) 0.015(10) -0.030(10)
C20B 0.053(14) 0.043(12) 0.034(11) -0.014(10) -0.007(10) -0.022(11)
N30A 0.035(10) 0.052(11) 0.052(10) -0.036(9) 0.000(8) -0.016(9)
N30B 0.034(9) 0.030(8) 0.016(7) -0.014(7) -0.003(6) -0.007(7)
O1WH 0.046(8) 0.027(7) 0.024(6) -0.013(5) 0.012(6) -0.015(6)
O2WH 0.052(9) 0.033(7) 0.048(8) -0.023(7) -0.003(7) -0.013(7)
N1A 0.031(9) 0.021(8) 0.019(8) -0.009(7) -0.005(6) -0.003(7)
N2A 0.024(9) 0.021(8) 0.012(7) -0.001(6) -0.006(6) -0.001(7)
C2A 0.036(12) 0.050(13) 0.017(9) -0.011(9) 0.006(8) -0.030(11)
N3A 0.023(8) 0.023(8) 0.017(7) -0.010(6) -0.007(6) -0.007(7)
C4A 0.023(10) 0.027(10) 0.025(10) -0.006(8) -0.002(8) -0.007(9)
C5A 0.027(11) 0.030(10) 0.032(10) -0.021(9) 0.007(8) -0.014(9)
C6A 0.028(11) 0.019(10) 0.034(11) -0.010(8) -0.011(8) -0.006(9)
O6A 0.021(7) 0.023(7) 0.037(7) -0.006(6) -0.013(6) -0.001(6)
N7A 0.021(9) 0.034(9) 0.018(8) 0.001(7) -0.004(6) -0.020(8)
C8A 0.021(10) 0.037(11) 0.015(9) -0.010(9) 0.000(7) -0.010(9)
N9A 0.028(9) 0.013(7) 0.035(9) 0.000(7) -0.017(7) 0.001(7)
C9A 0.036(13) 0.050(13) 0.049(13) -0.029(11) -0.004(10) -0.008(11)
N1B 0.035(9) 0.030(8) 0.011(7) -0.014(7) -0.002(6) -0.010(7)
C2B 0.037(12) 0.027(10) 0.028(11) -0.014(9) 0.016(9) -0.018(9)
N3B 0.031(9) 0.024(8) 0.012(7) -0.002(6) -0.007(6) -0.008(7)
C5B 0.026(11) 0.036(11) 0.035(11) -0.023(9) 0.008(8) -0.019(9)
C6B 0.019(10) 0.030(10) 0.016(9) -0.014(8) 0.005(7) -0.014(8)
N6B 0.015(8) 0.025(8) 0.030(8) -0.019(7) -0.005(6) 0.009(7)
N7B 0.029(9) 0.014(7) 0.010(7) -0.002(6) -0.009(6) 0.007(7)
C8B 0.019(10) 0.016(9) 0.031(10) -0.001(8) -0.006(8) -0.008(8)
N9B 0.010(7) 0.019(7) 0.021(7) -0.008(6) -0.011(6) 0.004(6)
C9B 0.038(12) 0.025(10) 0.011(9) -0.003(8) -0.015(8) -0.003(9)
N1C 0.029(9) 0.017(8) 0.021(8) -0.009(6) -0.004(6) -0.001(7)
C2C 0.032(12) 0.028(11) 0.038(11) -0.026(9) 0.015(9) -0.017(10)
N3C 0.026(9) 0.015(8) 0.022(8) -0.005(7) -0.006(6) 0.004(7)
C4C 0.029(12) 0.027(11) 0.036(11) -0.006(9) -0.008(9) -0.010(9)
C5C 0.021(10) 0.020(9) 0.017(9) -0.011(8) -0.002(7) 0.000(8)
C6C 0.010(9) 0.014(9) 0.022(9) -0.006(7) 0.003(7) -0.003(7)
N6C 0.012(8) 0.037(9) 0.030(8) -0.023(7) -0.005(6) -0.008(7)
N7C 0.016(8) 0.023(8) 0.022(7) -0.014(7) -0.004(6) -0.002(7)
C8C 0.030(11) 0.017(9) 0.022(10) -0.009(8) -0.004(8) 0.002(8)
N9C 0.029(9) 0.024(8) 0.020(8) -0.007(7) -0.010(6) -0.006(7)
C9C 0.019(11) 0.016(9) 0.043(12) -0.003(9) -0.015(8) 0.009(8)
N1D 0.024(9) 0.027(8) 0.016(7) -0.007(7) 0.003(6) -0.013(7)
C2D 0.033(11) 0.019(9) 0.007(8) -0.001(7) 0.002(7) -0.020(8)
N3D 0.035(9) 0.024(8) 0.023(8) -0.018(7) -0.002(7) -0.009(7)
C4D 0.027(11) 0.042(12) 0.030(10) -0.029(9) 0.008(8) -0.016(10)
C5D 0.021(10) 0.011(8) 0.014(9) -0.002(7) -0.009(7) 0.005(8)
C6D 0.030(12) 0.048(13) 0.022(10) -0.001(9) 0.004(8) -0.031(11)
O6D 0.040(8) 0.036(7) 0.018(6) -0.014(6) -0.007(5) -0.016(6)
N7D 0.031(9) 0.049(10) 0.014(8) -0.010(7) -0.001(6) -0.025(8)
C8D 0.025(11) 0.020(9) 0.029(10) -0.007(8) 0.007(8) -0.017(8)
N9D 0.021(8) 0.029(8) 0.033(8) -0.023(7) 0.003(6) -0.011(7)
C9D 0.037(12) 0.038(11) 0.028(10) -0.021(9) 0.000(8) -0.015(10)
N10 0.037(10) 0.047(11) 0.029(9) -0.009(9) -0.008(8) -0.026(9)
O11 0.034(8) 0.028(7) 0.031(7) -0.018(6) -0.003(6) -0.007(6)
O12 0.034(8) 0.025(7) 0.042(8) -0.016(6) -0.007(6) -0.005(7)
O13 0.058(10) 0.048(9) 0.039(8) -0.017(7) -0.007(7) -0.027(8)
N20 0.069(13) 0.031(10) 0.033(10) -0.025(9) 0.016(9) -0.034(10)
O21 0.051(9) 0.029(7) 0.041(8) -0.018(7) -0.004(7) -0.011(7)
O22 0.059(10) 0.018(7) 0.037(8) -0.010(6) -0.007(7) -0.008(7)
O23 0.059(10) 0.037(8) 0.040(8) -0.020(7) -0.008(7) -0.016(7)
N30 0.035(12) 0.054(12) 0.051(12) -0.027(11) 0.011(10) -0.012(10)
O31 0.048(10) 0.071(11) 0.041(9) -0.020(9) -0.017(7) -0.001(8)
O32 0.060(13) 0.108(16) 0.107(15) -0.067(13) 0.015(11) -0.034(12)
O33 0.043(11) 0.080(12) 0.071(11) -0.032(10) 0.009(9) -0.016(10)
N40 0.049(13) 0.066(15) 0.061(14) -0.028(12) 0.001(10) -0.029(12)
O41 0.069(11) 0.057(10) 0.053(10) -0.026(8) -0.013(8) -0.028(9)
O42 0.049(10) 0.051(10) 0.067(11) -0.019(9) -0.019(8) -0.015(8)
O43 0.082(13) 0.035(9) 0.066(11) -0.009(9) -0.009(9) -0.003(9)
N50 0.024(11) 0.058(13) 0.122(20) -0.054(14) -0.001(12) -0.018(10)
O52 0.070(12) 0.067(11) 0.046(10) -0.026(9) -0.021(9) -0.002(9)
O53 0.124(17) 0.194(22) 0.051(10) -0.088(13) 0.039(11) -0.120(17)
N60 0.028(10) 0.031(10) 0.045(11) -0.022(9) 0.005(8) -0.009(8)
O61 0.071(11) 0.059(10) 0.029(8) -0.023(8) -0.014(7) -0.006(8)
O62 0.040(9) 0.042(9) 0.046(9) -0.010(7) -0.001(7) -0.009(7)
O63 0.056(11) 0.044(9) 0.073(11) -0.036(9) -0.019(9) 0.013(8)
O2W 0.199(31) 0.200(29) 0.120(22) 0.010(21) -0.107(21) -0.048(24)
O3W 0.033(9) 0.062(10) 0.049(9) -0.033(8) -0.008(7) -0.002(7)
O4W 0.064(11) 0.061(10) 0.061(10) -0.044(9) -0.026(8) 0.006(8)
O5W 0.026(9) 0.062(10) 0.082(11) -0.024(9) -0.001(8) -0.012(8)
O6W 0.066(12) 0.050(10) 0.094(13) -0.046(9) -0.001(10) -0.008(9)
O7W 0.089(16) 0.099(16) 0.152(20) -0.071(15) 0.015(14) -0.042(13)
O8W 0.091(15) 0.102(15) 0.081(12) -0.039(11) -0.010(11) -0.048(12)
O9W 0.067(12) 0.084(12) 0.078(12) -0.026(10) -0.011(9) -0.036(10)
O10W 0.075(15) 0.063(12) 0.140(19) -0.005(12) -0.049(13) -0.002(11)
O11W 0.088(14) 0.079(12) 0.065(11) -0.028(10) -0.003(9) -0.038(11)
O12W 0.061(12) 0.037(9) 0.086(12) -0.010(9) -0.005(9) -0.006(8)
O13W 0.102(14) 0.098(13) 0.032(8) 0.003(9) -0.012(8) -0.081(12)

loop_
_atom_site_label
_atom_site_type_symbol
_atom_site_fract_x
_atom_site_fract_y
_atom_site_fract_z
_atom_site_U_iso_or_equiv
_atom_site_thermal_displace_type
_atom_site_occupancy
_atom_site_calc_flag
_atom_site_refinement_flags
_atom_site_disorder_group
Pt1 Pt 0.76870(5) 0.96934(5) 0.51491(4) 0.0230(2) Uani 1 d . .
Pt2 Pt 1.13532(5) 0.53175(5) 0.63151(4) 0.0200(2) Uani 1 d . .
Pt3 Pt 1.25781(5) 0.49215(5) 1.00169(4) 0.0213(2) Uani 1 d . .
Hg1 Hg 0.81863(7) 1.05770(7) 0.95950(6) 0.0484(3) Uani 1 d . .
Hg2 Hg 0.90165(5) 0.92014(5) 0.87362(4) 0.0260(2) Uani 1 d . .
Hg3 Hg 1.05841(5) 0.67279(5) 0.71079(4) 0.0230(2) Uani 1 d . .
N10A N 0.6410(12) 0.9446(13) 0.5343(11) 0.052(5) Uani 1 d . .
H10A H 0.5909(13) 1.0044(15) 0.5214(65) 0.043(16) Uiso 1 calc R .
H10B H 0.6364(38) 0.9034(64) 0.5904(20) 0.043(16) Uiso 1 calc R .
H10C H 0.6412(34) 0.9155(73) 0.4992(51) 0.043(16) Uiso 1 calc R .
N10B N 0.8927(11) 0.9913(12) 0.5005(11) 0.047(4) Uani 1 d . .
H10D H 0.9168(41) 0.9674(74) 0.5535(12) 0.043(16) Uiso 1 calc R .
H10E H 0.8810(18) 1.0581(14) 0.4726(63) 0.043(16) Uiso 1 calc R .
H10F H 0.9351(29) 0.9580(68) 0.4690(61) 0.043(16) Uiso 1 calc R .
N20A N 1.0520(9) 0.4487(10) 0.7053(9) 0.024(3) Uani 1 d . .
H20A H 1.0507(9) 0.4123(10) 0.6767(9) 0.024(23) Uiso 1 calc R .
H20B H 1.0817(9) 0.4032(10) 0.7570(9) 0.024(23) Uiso 1 calc R .
N20B N 1.2254(10) 0.6047(10) 0.5527(9) 0.029(4) Uani 1 d . .
H20C H 1.1891(10) 0.6713(10) 0.5229(9) 0.024(23) Uiso 1 calc R .
H20D H 1.2648(10) 0.6019(10) 0.5878(9) 0.024(23) Uiso 1 calc R .
C20A C 0.9496(14) 0.5075(13) 0.7254(11) 0.037(5) Uani 1 d . .
H20E H 0.9492(14) 0.5334(50) 0.7677(39) 0.012(16) Uiso 1 calc R .
H20F H 0.9147(20) 0.4628(21) 0.7492(49) 0.012(16) Uiso 1 calc R .
H20G H 0.9196(22) 0.5638(38) 0.6720(14) 0.012(16) Uiso 1 calc R .
C20B C 1.2861(15) 0.5618(15) 0.4873(12) 0.041(5) Uani 1 d . .
H20H H 1.3333(40) 0.4947(30) 0.5181(12) 0.012(16) Uiso 1 calc R .
H20I H 1.3183(46) 0.6062(35) 0.4481(35) 0.012(16) Uiso 1 calc R .
H20J H 1.2458(17) 0.5569(57) 0.4538(37) 0.012(16) Uiso 1 calc R .
N30A N 1.3866(11) 0.5081(12) 0.9891(10) 0.041(4) Uani 1 d . .
H30A H 1.4289(26) 0.4715(67) 0.9601(64) 0.043(16) Uiso 1 calc R .
H30B H 1.4090(40) 0.4857(78) 1.0425(10) 0.043(16) Uiso 1 calc R .
H30C H 1.3778(18) 0.5740(16) 0.9592(62) 0.043(16) Uiso 1 calc R .
N30B N 1.1276(10) 0.4792(10) 1.0148(8) 0.026(3) Uani 1 d . .
H30D H 1.1230(32) 0.4322(58) 1.0681(26) 0.043(16) Uiso 1 calc R .
H30E H 1.1230(32) 0.4604(77) 0.9736(44) 0.043(16) Uiso 1 calc R .
H30F H 1.0801(10) 0.5395(23) 1.0085(68) 0.043(16) Uiso 1 calc R .
O1WH O 0.9409(9) 0.6769(8) 0.8365(7) 0.033(3) Uani 1 d . .
O2WH O 1.0621(10) 0.8391(9) 0.6801(8) 0.043(3) Uani 1 d . .
N1A N 0.7967(10) 1.0260(10) 0.7804(8) 0.025(3) Uani 1 d . .
N2A N 0.7335(10) 1.1405(10) 0.8530(8) 0.023(3) Uani 1 d . .
H2A H 0.6925(10) 1.1994(10) 0.8514(8) 0.003(18) Uiso 1 calc R .
C2A C 0.7281(14) 1.1215(15) 0.7833(11) 0.031(5) Uani 1 d . .
N3A N 0.6615(10) 1.1875(10) 0.7212(8) 0.020(3) Uani 1 d . .
C4A C 0.6652(13) 1.1593(13) 0.6575(11) 0.027(4) Uani 1 d . .
C5A C 0.7273(13) 1.0702(14) 0.6478(11) 0.026(4) Uani 1 d . .
C6A C 0.8033(13) 0.9957(13) 0.7150(11) 0.026(4) Uani 1 d . .
O6A O 0.8669(9) 0.9148(9) 0.7146(8) 0.031(3) Uani 1 d . .
N7A N 0.7053(10) 1.0715(11) 0.5737(8) 0.025(4) Uani 1 d . .
C8A C 0.6327(12) 1.1576(14) 0.5386(10) 0.025(4) Uani 1 d . .
H8A H 0.6038(12) 1.1777(14) 0.4862(10) 0.063(29) Uiso 1 calc R .
N9A N 0.6052(10) 1.2125(10) 0.5856(9) 0.029(4) Uani 1 d . .
C9A C 0.5234(14) 1.3081(15) 0.5683(13) 0.044(5) Uani 1 d . .
H9A1 H 0.5454(14) 1.3633(18) 0.5484(61) 0.033(14) Uiso 1 calc R .
H9A2 H 0.4854(40) 1.3054(31) 0.6215(21) 0.033(14) Uiso 1 calc R .
H9A3 H 0.4847(40) 1.3195(39) 0.5234(47) 0.033(14) Uiso 1 calc R .
N1B N 1.0312(10) 0.6284(11) 0.5378(8) 0.024(3) Uani 1 d . .
C2B C 1.0329(14) 0.6075(14) 0.4685(11) 0.030(4) Uani 1 d . .
H2B H 1.0808(14) 0.5456(14) 0.4697(11) 0.063(29) Uiso 1 calc R .
N3B N 0.9780(10) 0.6602(10) 0.3997(8) 0.024(3) Uani 1 d . .
C4B C 0.9130(12) 0.7512(12) 0.4021(10) 0.021(4) Uiso 1 d . .
C5B C 0.8994(13) 0.7818(14) 0.4699(11) 0.028(4) Uani 1 d . .
C6B C 0.9601(12) 0.7181(13) 0.5438(10) 0.019(4) Uani 1 d . .
N6B N 0.9570(10) 0.7393(10) 0.6126(9) 0.026(3) Uani 1 d . .
H6B H 0.9050(10) 0.7882(10) 0.6175(9) 0.003(18) Uiso 1 calc R .
N7B N 0.8247(10) 0.8794(10) 0.4492(8) 0.023(3) Uani 1 d . .
C8B C 0.7967(12) 0.9021(12) 0.3707(11) 0.024(4) Uani 1 d . .
H8B H 0.7466(12) 0.9627(12) 0.3401(11) 0.063(29) Uiso 1 calc R .
N9B N 0.8477(9) 0.8287(10) 0.3391(8) 0.018(3) Uani 1 d . .
C9B C 0.8361(13) 0.8266(13) 0.2541(10) 0.028(4) Uani 1 d . .
H9B1 H 0.7922(57) 0.8926(27) 0.2172(28) 0.033(14) Uiso 1 calc R .
H9B2 H 0.8112(68) 0.7753(55) 0.2659(11) 0.033(14) Uiso 1 calc R .
H9B3 H 0.8977(18) 0.8104(75) 0.2245(32) 0.033(14) Uiso 1 calc R .
N1C N 1.2348(10) 0.4455(10) 0.7275(8) 0.024(3) Uani 1 d . .
C2C C 1.3001(13) 0.3526(13) 0.7271(12) 0.028(4) Uani 1 d . .
H2C H 1.2971(13) 0.3374(13) 0.6804(12) 0.063(29) Uiso 1 calc R .
N3C N 1.3679(10) 0.2817(10) 0.7881(9) 0.026(3) Uani 1 d . .
C4C C 1.3646(13) 0.3075(14) 0.8534(12) 0.032(5) Uani 1 d . .
C5C C 1.3006(12) 0.3970(12) 0.8634(10) 0.020(4) Uani 1 d . .
C6C C 1.2355(11) 0.4722(12) 0.7967(10) 0.017(4) Uani 1 d . .
N6C N 1.1771(9) 0.5656(10) 0.7921(8) 0.022(3) Uani 1 d . .
H6C H 1.1899(9) 0.5847(10) 0.8276(8) 0.003(18) Uiso 1 calc R .
N7C N 1.3189(9) 0.3900(10) 0.9446(8) 0.020(3) Uani 1 d . .
C8C C 1.3874(13) 0.3005(12) 0.9802(11) 0.026(4) Uani 1 d . .
H8C H 1.4118(13) 0.2755(12) 1.0360(11) 0.063(29) Uiso 1 calc R .
N9C N 1.4195(10) 0.2478(10) 0.9286(8) 0.025(3) Uani 1 d . .
C9C C 1.4982(12) 0.1468(12) 0.9424(12) 0.033(5) Uani 1 d . .
H9C1 H 1.5449(37) 0.1546(17) 0.8952(36) 0.033(14) Uiso 1 calc R .
H9C2 H 1.4722(16) 0.1003(25) 0.9433(65) 0.033(14) Uiso 1 calc R .
H9C3 H 1.5287(47) 0.1197(36) 0.9977(32) 0.033(14) Uiso 1 calc R .
N1D N 0.9929(10) 0.8334(11) 0.9817(8) 0.022(3) Uani 1 d . .
C2D C 0.9915(12) 0.8611(12) 1.0474(9) 0.018(4) Uani 1 d . .
N2D N 0.9192(10) 0.9505(10) 1.0470(9) 0.025(3) Uiso 1 d . .
H2D H 0.9172(10) 0.9621(10) 1.0929(9) 0.003(18) Uiso 1 calc R .
N3D N 1.0545(10) 0.8080(10) 1.1118(8) 0.024(3) Uani 1 d . .
C4D C 1.1175(13) 0.7213(14) 1.1087(11) 0.027(4) Uani 1 d . .
C5D C 1.1274(12) 0.6821(12) 1.0418(10) 0.019(4) Uani 1 d . .
C6D C 1.0606(14) 0.7422(16) 0.9752(11) 0.033(5) Uani 1 d . .
O6D O 1.0567(9) 0.7238(9) 0.9099(7) 0.029(3) Uani 1 d . .
N7D N 1.2039(11) 0.5883(12) 1.0657(8) 0.029(4) Uani 1 d . .
C8D C 1.2393(13) 0.5694(13) 1.1369(11) 0.024(4) Uani 1 d . .
H8D H 1.2918(13) 0.5100(13) 1.1648(11) 0.063(29) Uiso 1 calc R .
N9D N 1.1930(10) 0.6443(11) 1.1679(9) 0.024(3) Uani 1 d . .
C9D C 1.2095(14) 0.6379(14) 1.2551(10) 0.031(5) Uani 1 d . .
H9D1 H 1.1591(40) 0.6233(74) 1.2960(21) 0.033(14) Uiso 1 calc R .
H9D2 H 1.2093(71) 0.7022(28) 1.2480(16) 0.033(14) Uiso 1 calc R .
H9D3 H 1.2708(33) 0.5842(51) 1.2776(31) 0.033(14) Uiso 1 calc R .
N10 N 0.8735(12) 0.6904(13) 0.0694(10) 0.035(4) Uani 1 d . .
O11 O 0.8461(9) 0.7349(9) 0.1233(7) 0.030(3) Uani 1 d . .
O12 O 0.9340(9) 0.5991(9) 0.0916(8) 0.034(3) Uani 1 d . .
O13 O 0.8375(10) 0.7415(10) -0.0082(8) 0.045(4) Uani 1 d . .
N20 N 0.0883(13) 0.8440(12) 0.4027(10) 0.037(4) Uani 1 d . .
O21 O 0.1279(10) 0.7805(9) 0.3689(8) 0.039(3) Uani 1 d . .
O22 O 0.0209(10) 0.9297(9) 0.3633(8) 0.040(3) Uani 1 d . .
O23 O 0.1141(10) 0.8234(10) 0.4767(8) 0.043(4) Uani 1 d . .
N30 N 0.2843(13) 0.2042(15) 0.2329(12) 0.048(5) Uani 1 d . .
O31 O 0.2566(11) 0.2177(12) 0.1662(10) 0.060(4) Uani 1 d . .
O32 O 0.2340(13) 0.2570(15) 0.2743(13) 0.084(6) Uani 1 d . .
O33 O 0.3663(12) 0.1354(13) 0.2682(11) 0.068(5) Uani 1 d . .
N40 N 0.6235(14) 0.4019(17) 0.3113(13) 0.055(5) Uani 1 d . .
O41 O 0.5933(11) 0.4300(11) 0.2326(9) 0.055(4) Uani 1 d . .
O42 O 0.5980(11) 0.4714(12) 0.3394(10) 0.056(4) Uani 1 d . .
O43 O 0.6774(13) 0.3134(11) 0.3585(11) 0.071(5) Uani 1 d . .
N50 N 0.7433(11) 0.6516(14) 0.5034(16) 0.060(6) Uani 1 d D .
O51 O 0.6592(14) 0.6759(34) 0.5237(26) 0.094(13) Uiso 0.50 d PD .
O51A O 0.6763(25) 0.7237(25) 0.5113(30) 0.104(15) Uiso 0.50 d PD .
O52 O 0.7910(12) 0.5978(13) 0.5672(10) 0.066(5) Uani 1 d . .
O53 O 0.7673(15) 0.6559(17) 0.4289(10) 0.092(7) Uani 1 d . .
N60 N 0.7346(11) 1.1901(12) 1.0714(11) 0.033(4) Uani 1 d . .
O61 O 0.7122(11) 1.1993(11) 1.0031(9) 0.056(4) Uani 1 d . .
O62 O 0.6911(10) 1.2603(10) 1.0998(9) 0.048(4) Uani 1 d . .
O63 O 0.8021(11) 1.1149(11) 1.1159(10) 0.062(5) Uani 1 d . .
O1W O 0.3310(37) 0.3619(39) 0.2850(32) 0.082(15) Uiso 0.40 d P .
O1WA O 0.3698(27) 0.3104(29) 0.3173(24) 0.099(12) Uiso 0.60 d P .
O2W O 0.5734(22) 0.1221(24) 0.3644(17) 0.195(14) Uani 1 d . .
O3W O 0.4433(10) 0.6141(11) 0.0816(9) 0.049(4) Uani 1 d . .
O4W O 0.4401(11) 0.6409(12) 0.2330(9) 0.062(5) Uani 1 d . .
O5W O 0.3770(10) 0.0497(12) 0.1211(10) 0.060(4) Uani 1 d . .
O6W O 0.5195(12) 0.9061(11) 0.2401(11) 0.068(5) Uani 1 d . .
O7W O 0.5495(15) 0.9117(16) 0.4015(15) 0.105(7) Uani 1 d . .
O8W O 0.7673(14) 0.1712(15) 0.2759(11) 0.085(6) Uani 1 d . .
O9W O 0.4784(12) 0.3699(13) 0.1759(11) 0.075(5) Uani 1 d . .
O10W O 0.6419(14) 0.0070(14) 0.1464(14) 0.108(8) Uani 1 d . .
O11W O 0.5155(13) 0.1911(13) 0.1536(10) 0.075(5) Uani 1 d . .
O12W O 0.7096(12) 0.9385(11) 1.0181(11) 0.071(5) Uani 1 d . .
O13W O 0.9957(13) 1.0482(13) 0.8070(9) 0.071(5) Uani 1 d . .

loop_
_atom_type_symbol
_atom_type_description
_atom_type_scat_dispersion_real
_atom_type_scat_dispersion_imag
_atom_type_scat_source
C C 0.0033 0.0016 'International Tables Vol C Tables 4.2.6.8 and 6.1.1.4'
H H 0.0000 0.0000 'International Tables Vol C Tables 4.2.6.8 and 6.1.1.4'
N N 0.0061 0.0033 'International Tables Vol C Tables 4.2.6.8 and 6.1.1.4'
O O 0.0106 0.0060 'International Tables Vol C Tables 4.2.6.8 and 6.1.1.4'
Pt Pt -1.7033 8.3905 'International Tables Vol C Tables 4.2.6.8 and 6.1.1.4'
Hg Hg -2.3894 9.2266 'International Tables Vol C Tables 4.2.6.8 and 6.1.1.4'

loop_
_geom_angle_atom_site_label_1
_geom_angle_atom_site_label_2
_geom_angle_atom_site_label_3
_geom_angle
_geom_angle_site_symmetry_1
_geom_angle_site_symmetry_3
_geom_angle_publ_flag
N7B Pt1 N10B 91.0(6) . . ?
N7B Pt1 N7A 175.4(5) . . ?
N10B Pt1 N7A 89.8(6) . . ?
N7B Pt1 N10A 89.9(6) . . ?
N10B Pt1 N10A 178.1(7) . . ?
N7A Pt1 N10A 89.4(6) . . ?
N1C Pt2 N1B 175.4(5) . . ?
N1C Pt2 N20A 89.6(5) . . ?
N1B Pt2 N20A 91.5(5) . . ?
N1C Pt2 N20B 90.1(6) . . ?
N1B Pt2 N20B 89.2(6) . . ?
N20A Pt2 N20B 174.6(5) . . ?
N1C Pt2 Hg3 87.2(4) . . ?
N1B Pt2 Hg3 88.2(4) . . ?
N20A Pt2 Hg3 94.5(4) . . ?
N20B Pt2 Hg3 90.9(4) . . ?
N7C Pt3 N7D 175.9(5) . . ?
N7C Pt3 N30B 91.8(5) . . ?
N7D Pt3 N30B 90.5(5) . . ?
N7C Pt3 N30A 89.5(6) . . ?
N7D Pt3 N30A 88.3(6) . . ?
N30B Pt3 N30A 178.7(6) . . ?
N2D Hg1 N2A 164.1(6) . . ?
N2D Hg1 O61 113.2(5) . . ?
N2A Hg1 O61 82.7(5) . . ?
N2D Hg1 Hg2 82.4(4) . . ?
N2A Hg1 Hg2 81.7(4) . . ?
O61 Hg1 Hg2 164.1(3) . . ?
N1A Hg2 N1D 168.0(5) . . ?
N1A Hg2 Hg1 85.2(4) . . ?
N1D Hg2 Hg1 82.8(4) . . ?
N6B Hg3 N6C 159.7(5) . . ?
N6B Hg3 O2WH 92.1(5) . . ?
N6C Hg3 O2WH 104.1(5) . . ?
N6B Hg3 O1WH 96.9(5) . . ?
N6C Hg3 O1WH 94.3(5) . . ?
O2WH Hg3 O1WH 93.7(4) . . ?
N6B Hg3 Pt2 79.5(4) . . ?
N6C Hg3 Pt2 80.3(4) . . ?
O2WH Hg3 Pt2 135.9(3) . . ?
O1WH Hg3 Pt2 130.0(3) . . ?
Pt1 N10A H10A 109.5(5) . . ?
Pt1 N10A H10B 109.5(5) . . ?
H10A N10A H10B 109.5 . . ?
Pt1 N10A H10C 109.5(4) . . ?
H10A N10A H10C 109.5 . . ?
H10B N10A H10C 109.5 . . ?
Pt1 N10B H10D 109.5(5) . . ?
Pt1 N10B H10E 109.5(5) . . ?
H10D N10B H10E 109.5 . . ?
Pt1 N10B H10F 109.5(4) . . ?
H10D N10B H10F 109.5 . . ?
H10E N10B H10F 109.5 . . ?
C20A N20A Pt2 117.4(10) . . ?
C20A N20A H20A 108.0(9) . . ?
Pt2 N20A H20A 108.0(4) . . ?
C20A N20A H20B 108.0(8) . . ?
Pt2 N20A H20B 108.0(4) . . ?
H20A N20A H20B 107.2 . . ?
C20B N20B Pt2 115.5(11) . . ?
C20B N20B H20C 108.4(9) . . ?
Pt2 N20B H20C 108.4(4) . . ?
C20B N20B H20D 108.4(9) . . ?
Pt2 N20B H20D 108.4(4) . . ?
H20C N20B H20D 107.5 . . ?
N20A C20A H20E 109.5(9) . . ?
N20A C20A H20F 109.5(8) . . ?
H20E C20A H20F 109.5 . . ?
N20A C20A H20G 109.5(8) . . ?
H20E C20A H20G 109.5 . . ?
H20F C20A H20G 109.5 . . ?
N20B C20B H20H 109.5(9) . . ?
N20B C20B H20I 109.5(9) . . ?
H20H C20B H20I 109.5 . . ?
N20B C20B H20J 109.5(9) . . ?
H20H C20B H20J 109.5 . . ?
H20I C20B H20J 109.5 . . ?
Pt3 N30A H30A 109.5(4) . . ?
Pt3 N30A H30B 109.5(4) . . ?
H30A N30A H30B 109.5 . . ?
Pt3 N30A H30C 109.5(5) . . ?
H30A N30A H30C 109.5 . . ?
H30B N30A H30C 109.5 . . ?
Pt3 N30B H30D 109.5(4) . . ?
Pt3 N30B H30E 109.5(3) . . ?
H30D N30B H30E 109.5 . . ?
Pt3 N30B H30F 109.5(4) . . ?
H30D N30B H30F 109.5 . . ?
H30E N30B H30F 109.5 . . ?
C6A N1A C2A 124.5(14) . . ?
C6A N1A Hg2 111.4(11) . . ?
C2A N1A Hg2 124.0(11) . . ?
C2A N2A Hg1 132.4(13) . . ?
C2A N2A H2A 113.8(10) . . ?
Hg1 N2A H2A 113.8(4) . . ?
N3A C2A N2A 121.7(18) . . ?
N3A C2A N1A 121.7(15) . . ?
N2A C2A N1A 116.6(15) . . ?
C4A N3A C2A 115.0(15) . . ?
N3A C4A C5A 128.4(16) . . ?
N3A C4A N9A 127.1(16) . . ?
C5A C4A N9A 104.5(15) . . ?
N7A C5A C4A 109.0(16) . . ?
N7A C5A C6A 133.1(16) . . ?
C4A C5A C6A 117.9(15) . . ?
O6A C6A N1A 121.2(16) . . ?
O6A C6A C5A 126.5(16) . . ?
N1A C6A C5A 112.3(15) . . ?
C8A N7A C5A 106.8(15) . . ?
C8A N7A Pt1 122.1(11) . . ?
C5A N7A Pt1 131.1(12) . . ?
N7A C8A N9A 112.0(15) . . ?
N7A C8A H8A 124.0(10) . . ?
N9A C8A H8A 124.0(10) . . ?
C8A N9A C4A 107.7(14) . . ?
C8A N9A C9A 125.9(15) . . ?
C4A N9A C9A 126.3(16) . . ?
N9A C9A H9A1 109.5(10) . . ?
N9A C9A H9A2 109.5(10) . . ?
H9A1 C9A H9A2 109.5 . . ?
N9A C9A H9A3 109.5(10) . . ?
H9A1 C9A H9A3 109.5 . . ?
H9A2 C9A H9A3 109.5 . . ?
C2B N1B C6B 119.5(15) . . ?
C2B N1B Pt2 119.7(12) . . ?
C6B N1B Pt2 120.7(10) . . ?
N3B C2B N1B 130.0(18) . . ?
N3B C2B H2B 115.0(10) . . ?
N1B C2B H2B 115.0(11) . . ?
C2B N3B C4B 110.6(14) . . ?
N3B C4B N9B 127.3(14) . . ?
N3B C4B C5B 126.4(16) . . ?
N9B C4B C5B 106.3(15) . . ?
C4B C5B N7B 109.9(15) . . ?
C4B C5B C6B 119.2(16) . . ?
N7B C5B C6B 130.8(15) . . ?
N6B C6B N1B 120.2(14) . . ?
N6B C6B C5B 125.7(15) . . ?
N1B C6B C5B 114.0(14) . . ?
C6B N6B Hg3 130.2(11) . . ?
C6B N6B H6B 114.9(9) . . ?
Hg3 N6B H6B 114.9(4) . . ?
C8B N7B C5B 103.4(13) . . ?
C8B N7B Pt1 124.9(11) . . ?
C5B N7B Pt1 131.7(11) . . ?
N7B C8B N9B 113.5(14) . . ?
N7B C8B H8B 123.2(9) . . ?
N9B C8B H8B 123.2(8) . . ?
C8B N9B C4B 106.8(13) . . ?
C8B N9B C9B 128.8(13) . . ?
C4B N9B C9B 124.4(13) . . ?
N9B C9B H9B1 109.5(8) . . ?
N9B C9B H9B2 109.5(9) . . ?
H9B1 C9B H9B2 109.5 . . ?
N9B C9B H9B3 109.5(9) . . ?
H9B1 C9B H9B3 109.5 . . ?
H9B2 C9B H9B3 109.5 . . ?
C2C N1C C6C 119.5(14) . . ?
C2C N1C Pt2 117.0(11) . . ?
C6C N1C Pt2 123.4(10) . . ?
N3C C2C N1C 126.0(16) . . ?
N3C C2C H2C 117.0(9) . . ?
N1C C2C H2C 117.0(10) . . ?
C4C N3C C2C 113.0(15) . . ?
N3C C4C N9C 126.6(17) . . ?
N3C C4C C5C 126.9(16) . . ?
N9C C4C C5C 106.4(15) . . ?
C6C C5C C4C 119.1(15) . . ?
C6C C5C N7C 133.1(15) . . ?
C4C C5C N7C 107.7(14) . . ?
N6C C6C C5C 126.3(15) . . ?
N6C C6C N1C 118.4(14) . . ?
C5C C6C N1C 115.3(14) . . ?
C6C N6C Hg3 129.3(11) . . ?
C6C N6C H6C 115.3(9) . . ?
Hg3 N6C H6C 115.3(4) . . ?
C8C N7C C5C 105.9(13) . . ?
C8C N7C Pt3 123.9(11) . . ?
C5C N7C Pt3 130.2(11) . . ?
N7C C8C N9C 113.3(15) . . ?
N7C C8C H8C 123.3(9) . . ?
N9C C8C H8C 123.3(9) . . ?
C8C N9C C4C 106.6(14) . . ?
C8C N9C C9C 130.3(14) . . ?
C4C N9C C9C 123.1(15) . . ?
N9C C9C H9C1 109.5(9) . . ?
N9C C9C H9C2 109.5(9) . . ?
H9C1 C9C H9C2 109.5 . . ?
N9C C9C H9C3 109.5(9) . . ?
H9C1 C9C H9C3 109.5 . . ?
H9C2 C9C H9C3 109.5 . . ?
C2D N1D C6D 123.7(15) . . ?
C2D N1D Hg2 125.9(11) . . ?
C6D N1D Hg2 110.3(11) . . ?
N3D C2D N1D 124.7(15) . . ?
N3D C2D N2D 117.9(14) . . ?
N1D C2D N2D 117.4(14) . . ?
C2D N2D Hg1 131.2(11) . . ?
C2D N2D H2D 114.4(9) . . ?
Hg1 N2D H2D 114.4(4) . . ?
C4D N3D C2D 113.2(14) . . ?
N3D C4D N9D 128.7(14) . . ?
N3D C4D C5D 127.8(16) . . ?
N9D C4D C5D 103.5(14) . . ?
C6D C5D N7D 136.5(16) . . ?
C6D C5D C4D 116.2(16) . . ?
N7D C5D C4D 107.3(14) . . ?
O6D C6D C5D 126.7(19) . . ?
O6D C6D N1D 118.9(16) . . ?
C5D C6D N1D 114.4(16) . . ?
C8D N7D C5D 108.6(15) . . ?
C8D N7D Pt3 123.2(13) . . ?
C5D N7D Pt3 128.2(10) . . ?
N7D C8D N9D 113.5(16) . . ?
N7D C8D H8D 123.2(11) . . ?
N9D C8D H8D 123.2(9) . . ?
C8D N9D C4D 107.0(13) . . ?
C8D N9D C9D 125.7(14) . . ?
C4D N9D C9D 126.7(14) . . ?
N9D C9D H9D1 109.5(9) . . ?
N9D C9D H9D2 109.5(9) . . ?
H9D1 C9D H9D2 109.5 . . ?
N9D C9D H9D3 109.5(9) . . ?
H9D1 C9D H9D3 109.5 . . ?
H9D2 C9D H9D3 109.5 . . ?
O12 N10 O13 120.8(16) . . ?
O12 N10 O11 121.2(14) . . ?
O13 N10 O11 118.0(16) . . ?
O21 N20 O23 119.5(17) . . ?
O21 N20 O22 121.0(15) . . ?
O23 N20 O22 119.5(15) . . ?
O31 N30 O32 120.2(20) . . ?
O31 N30 O33 124.3(19) . . ?
O32 N30 O33 115.5(20) . . ?
O43 N40 O42 118.1(18) . . ?
O43 N40 O41 125.4(20) . . ?
O42 N40 O41 116.5(19) . . ?
O52 N50 O51A 113.2(31) . . ?
O52 N50 O51 110.1(28) . . ?
O51A N50 O51 40.2(27) . . ?
O52 N50 O53 126.5(20) . . ?
O51A N50 O53 117.5(31) . . ?
O51 N50 O53 119.0(28) . . ?
O51A O51 N50 69.9(13) . . ?
O51 O51A N50 69.9(13) . . ?
O61 N60 O63 122.7(17) . . ?
O61 N60 O62 120.6(16) . . ?
O63 N60 O62 116.7(16) . . ?
N60 O61 Hg1 112.9(12) . . ?

loop_
_geom_bond_atom_site_label_1
_geom_bond_atom_site_label_2
_geom_bond_distance
_geom_bond_site_symmetry_2
_geom_bond_publ_flag
Pt1 N7B 1.978(13) . ?
Pt1 N10B 2.02(2) . ?
Pt1 N7A 2.044(15) . ?
Pt1 N10A 2.09(2) . ?
Pt2 N1C 2.016(13) . ?
Pt2 N1B 2.042(13) . ?
Pt2 N20A 2.055(14) . ?
Pt2 N20B 2.061(14) . ?
Pt2 Hg3 2.7955(12) . ?
Pt3 N7C 2.021(13) . ?
Pt3 N7D 2.033(15) . ?
Pt3 N30B 2.046(14) . ?
Pt3 N30A 2.047(15) . ?
Hg1 N2D 1.974(13) . ?
Hg1 N2A 2.011(12) . ?
Hg1 O61 2.451(14) . ?
Hg1 Hg2 2.8353(14) . ?
Hg2 N1A 2.061(13) . ?
Hg2 N1D 2.082(13) . ?
Hg3 N6B 2.088(13) . ?
Hg3 N6C 2.091(13) . ?
Hg3 O2WH 2.448(12) . ?
Hg3 O1WH 2.496(11) . ?
N10A H10A 0.89 . ?
N10A H10B 0.89 . ?
N10A H10C 0.89 . ?
N10B H10D 0.89 . ?
N10B H10E 0.89 . ?
N10B H10F 0.89 . ?
N20A C20A 1.50(2) . ?
N20A H20A 0.90 . ?
N20A H20B 0.90 . ?
N20B C20B 1.50(2) . ?
N20B H20C 0.90 . ?
N20B H20D 0.90 . ?
C20A H20E 0.96 . ?
C20A H20F 0.96 . ?
C20A H20G 0.96 . ?
C20B H20H 0.96 . ?
C20B H20I 0.96 . ?
C20B H20J 0.96 . ?
N30A H30A 0.89 . ?
N30A H30B 0.89 . ?
N30A H30C 0.89 . ?
N30B H30D 0.89 . ?
N30B H30E 0.89 . ?
N30B H30F 0.89 . ?
N1A C6A 1.35(2) . ?
N1A C2A 1.43(2) . ?
N2A C2A 1.36(2) . ?
N2A H2A 0.86 . ?
C2A N3A 1.33(2) . ?
N3A C4A 1.31(2) . ?
C4A C5A 1.38(2) . ?
C4A N9A 1.38(2) . ?
C5A N7A 1.34(2) . ?
C5A C6A 1.49(2) . ?
C6A O6A 1.23(2) . ?
N7A C8A 1.30(2) . ?
C8A N9A 1.30(2) . ?
C8A H8A 0.93 . ?
N9A C9A 1.44(2) . ?
C9A H9A1 0.96 . ?
C9A H9A2 0.96 . ?
C9A H9A3 0.96 . ?
N1B C2B 1.34(2) . ?
N1B C6B 1.40(2) . ?
C2B N3B 1.30(2) . ?
C2B H2B 0.93 . ?
N3B C4B 1.36(2) . ?
C4B N9B 1.36(2) . ?
C4B C5B 1.37(2) . ?
C5B N7B 1.41(2) . ?
C5B C6B 1.41(2) . ?
C6B N6B 1.33(2) . ?
N6B H6B 0.86 . ?
N7B C8B 1.32(2) . ?
C8B N9B 1.35(2) . ?
C8B H8B 0.93 . ?
N9B C9B 1.49(2) . ?
C9B H9B1 0.96 . ?
C9B H9B2 0.96 . ?
C9B H9B3 0.96 . ?
N1C C2C 1.37(2) . ?
N1C C6C 1.40(2) . ?
C2C N3C 1.34(2) . ?
C2C H2C 0.93 . ?
N3C C4C 1.31(2) . ?
C4C N9C 1.38(2) . ?
C4C C5C 1.39(2) . ?
C5C C6C 1.39(2) . ?
C5C N7C 1.40(2) . ?
C6C N6C 1.33(2) . ?
N6C H6C 0.86 . ?
N7C C8C 1.30(2) . ?
C8C N9C 1.34(2) . ?
C8C H8C 0.93 . ?
N9C C9C 1.48(2) . ?
C9C H9C1 0.96 . ?
C9C H9C2 0.96 . ?
C9C H9C3 0.96 . ?
N1D C2D 1.35(2) . ?
N1D C6D 1.40(2) . ?
C2D N3D 1.32(2) . ?
C2D N2D 1.37(2) . ?
N2D H2D 0.86 . ?
N3D C4D 1.31(2) . ?
C4D N9D 1.42(2) . ?
C4D C5D 1.46(2) . ?
C5D C6D 1.38(2) . ?
C5D N7D 1.38(2) . ?
C6D O6D 1.27(2) . ?
N7D C8D 1.28(2) . ?
C8D N9D 1.36(2) . ?
C8D H8D 0.93 . ?
N9D C9D 1.49(2) . ?
C9D H9D1 0.96 . ?
C9D H9D2 0.96 . ?
C9D H9D3 0.96 . ?
N10 O12 1.26(2) . ?
N10 O13 1.28(2) . ?
N10 O11 1.28(2) . ?
N20 O21 1.24(2) . ?
N20 O23 1.24(2) . ?
N20 O22 1.27(2) . ?
N30 O31 1.18(2) . ?
N30 O32 1.23(2) . ?
N30 O33 1.29(2) . ?
N40 O43 1.25(2) . ?
N40 O42 1.26(2) . ?
N40 O41 1.31(2) . ?
N50 O52 1.18(2) . ?
N50 O51A 1.2001(12) . ?
N50 O51 1.2001(11) . ?
N50 O53 1.22(2) . ?
O51 O51A 0.82(5) . ?
N60 O61 1.20(2) . ?
N60 O63 1.23(2) . ?
N60 O62 1.26(2) . ?
O1W O1WA 0.80(5) . ?

loop_
_geom_torsion_atom_site_label_1
_geom_torsion_atom_site_label_2
_geom_torsion_atom_site_label_3
_geom_torsion_atom_site_label_4
_geom_torsion
_geom_torsion_site_symmetry_1
_geom_torsion_site_symmetry_2
_geom_torsion_site_symmetry_3
_geom_torsion_site_symmetry_4
_geom_torsion_publ_flag
N2D Hg1 Hg2 N1A 178.6(6) . . . . ?
N2A Hg1 Hg2 N1A -2.0(5) . . . . ?
O61 Hg1 Hg2 N1A 9.9(14) . . . . ?
N2D Hg1 Hg2 N1D -0.4(5) . . . . ?
N2A Hg1 Hg2 N1D 179.0(5) . . . . ?
O61 Hg1 Hg2 N1D -169.1(14) . . . . ?
N1C Pt2 Hg3 N6B -174.7(6) . . . . ?
N1B Pt2 Hg3 N6B 6.1(6) . . . . ?
N20A Pt2 Hg3 N6B -85.3(5) . . . . ?
N20B Pt2 Hg3 N6B 95.2(6) . . . . ?
N1C Pt2 Hg3 N6C 2.9(5) . . . . ?
N1B Pt2 Hg3 N6C -176.3(5) . . . . ?
N20A Pt2 Hg3 N6C 92.3(5) . . . . ?
N20B Pt2 Hg3 N6C -87.2(5) . . . . ?
N1C Pt2 Hg3 O2WH 103.2(6) . . . . ?
N1B Pt2 Hg3 O2WH -76.0(6) . . . . ?
N20A Pt2 Hg3 O2WH -167.4(6) . . . . ?
N20B Pt2 Hg3 O2WH 13.1(6) . . . . ?
N1C Pt2 Hg3 O1WH -84.6(5) . . . . ?
N1B Pt2 Hg3 O1WH 96.2(5) . . . . ?
N20A Pt2 Hg3 O1WH 4.8(5) . . . . ?
N20B Pt2 Hg3 O1WH -174.7(5) . . . . ?
N1C Pt2 N20A C20A 125.1(12) . . . . ?
N1B Pt2 N20A C20A -50.4(12) . . . . ?
N20B Pt2 N20A C20A -147.5(53) . . . . ?
Hg3 Pt2 N20A C20A 37.9(11) . . . . ?
N1C Pt2 N20B C20B 95.8(12) . . . . ?
N1B Pt2 N20B C20B -88.8(12) . . . . ?
N20A Pt2 N20B C20B 8.4(63) . . . . ?
Hg3 Pt2 N20B C20B -177.0(11) . . . . ?
N1D Hg2 N1A C6A -175.5(21) . . . . ?
Hg1 Hg2 N1A C6A 179.8(12) . . . . ?
N1D Hg2 N1A C2A 6.9(33) . . . . ?
Hg1 Hg2 N1A C2A 2.2(13) . . . . ?
N2D Hg1 N2A C2A 5.0(30) . . . . ?
O61 Hg1 N2A C2A -173.8(16) . . . . ?
Hg2 Hg1 N2A C2A 2.9(14) . . . . ?
Hg1 N2A C2A N3A 176.9(11) . . . . ?
Hg1 N2A C2A N1A -2.1(23) . . . . ?
C6A N1A C2A N3A 2.7(26) . . . . ?
Hg2 N1A C2A N3A -180.0(11) . . . . ?
C6A N1A C2A N2A -178.3(15) . . . . ?
Hg2 N1A C2A N2A -1.0(21) . . . . ?
N2A C2A N3A C4A 179.7(15) . . . . ?
N1A C2A N3A C4A -1.4(23) . . . . ?
C2A N3A C4A C5A 1.5(27) . . . . ?
C2A N3A C4A N9A 179.8(16) . . . . ?
N3A C4A C5A N7A 179.2(17) . . . . ?
N9A C4A C5A N7A 0.5(19) . . . . ?
N3A C4A C5A C6A -2.4(28) . . . . ?
N9A C4A C5A C6A 179.0(14) . . . . ?
C2A N1A C6A O6A 176.5(15) . . . . ?
Hg2 N1A C6A O6A -1.1(22) . . . . ?
C2A N1A C6A C5A -3.3(24) . . . . ?
Hg2 N1A C6A C5A 179.1(11) . . . . ?
N7A C5A C6A O6A 1.2(32) . . . . ?
C4A C5A C6A O6A -176.8(17) . . . . ?
N7A C5A C6A N1A -179.0(17) . . . . ?
C4A C5A C6A N1A 3.0(23) . . . . ?
C4A C5A N7A C8A -0.1(19) . . . . ?
C6A C5A N7A C8A -178.2(18) . . . . ?
C4A C5A N7A Pt1 177.4(11) . . . . ?
C6A C5A N7A Pt1 -0.7(28) . . . . ?
N7B Pt1 N7A C8A 16.0(76) . . . . ?
N10B Pt1 N7A C8A 116.2(13) . . . . ?
N10A Pt1 N7A C8A -65.5(13) . . . . ?
N7B Pt1 N7A C5A -161.1(64) . . . . ?
N10B Pt1 N7A C5A -60.9(15) . . . . ?
N10A Pt1 N7A C5A 117.4(15) . . . . ?
C5A N7A C8A N9A -0.5(19) . . . . ?
Pt1 N7A C8A N9A -178.2(11) . . . . ?
N7A C8A N9A C4A 0.8(20) . . . . ?
N7A C8A N9A C9A -175.7(16) . . . . ?
N3A C4A N9A C8A -179.5(17) . . . . ?
C5A C4A N9A C8A -0.8(19) . . . . ?
N3A C4A N9A C9A -2.9(29) . . . . ?
C5A C4A N9A C9A 175.7(17) . . . . ?
N1C Pt2 N1B C2B 164.3(60) . . . . ?
N20A Pt2 N1B C2B -91.6(13) . . . . ?
N20B Pt2 N1B C2B 83.0(13) . . . . ?
Hg3 Pt2 N1B C2B 173.9(12) . . . . ?
N1C Pt2 N1B C6B -13.5(72) . . . . ?
N20A Pt2 N1B C6B 90.5(12) . . . . ?
N20B Pt2 N1B C6B -94.8(12) . . . . ?
Hg3 Pt2 N1B C6B -3.9(12) . . . . ?
C6B N1B C2B N3B 2.0(27) . . . . ?
Pt2 N1B C2B N3B -175.8(14) . . . . ?
N1B C2B N3B C4B 2.5(25) . . . . ?
C2B N3B C4B N9B 175.9(16) . . . . ?
C2B N3B C4B C5B -5.3(24) . . . . ?
N3B C4B C5B N7B -178.8(15) . . . . ?
N9B C4B C5B N7B 0.1(19) . . . . ?
N3B C4B C5B C6B 3.5(27) . . . . ?
N9B C4B C5B C6B -177.5(14) . . . . ?
C2B N1B C6B N6B 179.4(15) . . . . ?
Pt2 N1B C6B N6B -2.8(21) . . . . ?
C2B N1B C6B C5B -3.9(22) . . . . ?
Pt2 N1B C6B C5B 173.9(11) . . . . ?
C4B C5B C6B N6B 177.9(16) . . . . ?
N7B C5B C6B N6B 0.9(29) . . . . ?
C4B C5B C6B N1B 1.4(22) . . . . ?
N7B C5B C6B N1B -175.7(16) . . . . ?
N1B C6B N6B Hg3 12.4(23) . . . . ?
C5B C6B N6B Hg3 -163.9(12) . . . . ?
N6C Hg3 N6B C6B -18.5(26) . . . . ?
O2WH Hg3 N6B C6B 124.7(15) . . . . ?
O1WH Hg3 N6B C6B -141.3(15) . . . . ?
Pt2 Hg3 N6B C6B -11.7(14) . . . . ?
C4B C5B N7B C8B 0.5(18) . . . . ?
C6B C5B N7B C8B 177.8(17) . . . . ?
C4B C5B N7B Pt1 -179.2(12) . . . . ?
C6B C5B N7B Pt1 -2.0(28) . . . . ?
N10B Pt1 N7B C8B -112.4(14) . . . . ?
N7A Pt1 N7B C8B -12.3(78) . . . . ?
N10A Pt1 N7B C8B 69.2(14) . . . . ?
N10B Pt1 N7B C5B 67.3(16) . . . . ?
N7A Pt1 N7B C5B 167.5(62) . . . . ?
N10A Pt1 N7B C5B -111.1(15) . . . . ?
C5B N7B C8B N9B -1.1(18) . . . . ?
Pt1 N7B C8B N9B 178.7(11) . . . . ?
N7B C8B N9B C4B 1.2(19) . . . . ?
N7B C8B N9B C9B 179.1(15) . . . . ?
N3B C4B N9B C8B 178.2(16) . . . . ?
C5B C4B N9B C8B -0.8(18) . . . . ?
N3B C4B N9B C9B 0.2(26) . . . . ?
C5B C4B N9B C9B -178.8(15) . . . . ?
N1B Pt2 N1C C2C -172.7(61) . . . . ?
N20A Pt2 N1C C2C 83.2(12) . . . . ?
N20B Pt2 N1C C2C -91.4(12) . . . . ?
Hg3 Pt2 N1C C2C 177.7(12) . . . . ?
N1B Pt2 N1C C6C 12.1(73) . . . . ?
N20A Pt2 N1C C6C -92.0(13) . . . . ?
N20B Pt2 N1C C6C 93.4(13) . . . . ?
Hg3 Pt2 N1C C6C 2.6(12) . . . . ?
C6C N1C C2C N3C -0.5(25) . . . . ?
Pt2 N1C C2C N3C -175.8(13) . . . . ?
N1C C2C N3C C4C 2.6(25) . . . . ?
C2C N3C C4C N9C 174.8(16) . . . . ?
C2C N3C C4C C5C -0.4(27) . . . . ?
N3C C4C C5C C6C -3.9(29) . . . . ?
N9C C4C C5C C6C -179.9(14) . . . . ?
N3C C4C C5C N7C 176.5(17) . . . . ?
N9C C4C C5C N7C 0.6(19) . . . . ?
C4C C5C C6C N6C -172.6(16) . . . . ?
N7C C5C C6C N6C 6.8(29) . . . . ?
C4C C5C C6C N1C 5.7(23) . . . . ?
N7C C5C C6C N1C -174.9(16) . . . . ?
C2C N1C C6C N6C 174.6(14) . . . . ?
Pt2 N1C C6C N6C -10.3(20) . . . . ?
C2C N1C C6C C5C -3.8(22) . . . . ?
Pt2 N1C C6C C5C 171.2(11) . . . . ?
C5C C6C N6C Hg3 -166.2(12) . . . . ?
N1C C6C N6C Hg3 15.5(22) . . . . ?
N6B Hg3 N6C C6C -4.0(25) . . . . ?
O2WH Hg3 N6C C6C -145.9(13) . . . . ?
O1WH Hg3 N6C C6C 119.2(14) . . . . ?
Pt2 Hg3 N6C C6C -10.7(13) . . . . ?
C6C C5C N7C C8C 178.8(18) . . . . ?
C4C C5C N7C C8C -1.7(18) . . . . ?
C6C C5C N7C Pt3 -1.6(27) . . . . ?
C4C C5C N7C Pt3 177.9(12) . . . . ?
N7D Pt3 N7C C8C 9.4(82) . . . . ?
N30B Pt3 N7C C8C -114.3(14) . . . . ?
N30A Pt3 N7C C8C 66.0(14) . . . . ?
N7D Pt3 N7C C5C -170.1(68) . . . . ?
N30B Pt3 N7C C5C 66.2(14) . . . . ?
N30A Pt3 N7C C5C -113.5(14) . . . . ?
C5C N7C C8C N9C 2.3(20) . . . . ?
Pt3 N7C C8C N9C -177.3(11) . . . . ?
N7C C8C N9C C4C -2.0(21) . . . . ?
N7C C8C N9C C9C 176.9(16) . . . . ?
N3C C4C N9C C8C -175.2(18) . . . . ?
C5C C4C N9C C8C 0.7(19) . . . . ?
N3C C4C N9C C9C 5.8(28) . . . . ?
C5C C4C N9C C9C -178.3(15) . . . . ?
N1A Hg2 N1D C2D -7.1(32) . . . . ?
Hg1 Hg2 N1D C2D -2.4(12) . . . . ?
N1A Hg2 N1D C6D 175.5(22) . . . . ?
Hg1 Hg2 N1D C6D -179.7(10) . . . . ?
C6D N1D C2D N3D 2.0(24) . . . . ?
Hg2 N1D C2D N3D -175.0(11) . . . . ?
C6D N1D C2D N2D -177.7(14) . . . . ?
Hg2 N1D C2D N2D 5.3(20) . . . . ?
N3D C2D N2D Hg1 173.9(11) . . . . ?
N1D C2D N2D Hg1 -6.3(21) . . . . ?
N2A Hg1 N2D C2D 1.6(29) . . . . ?
O61 Hg1 N2D C2D -179.7(13) . . . . ?
Hg2 Hg1 N2D C2D 3.7(13) . . . . ?
N1D C2D N3D C4D -3.1(23) . . . . ?
N2D C2D N3D C4D 176.6(14) . . . . ?
C2D N3D C4D N9D -177.9(16) . . . . ?
C2D N3D C4D C5D 3.2(26) . . . . ?
N3D C4D C5D C6D -2.0(27) . . . . ?
N9D C4D C5D C6D 178.9(14) . . . . ?
N3D C4D C5D N7D 179.7(16) . . . . ?
N9D C4D C5D N7D 0.6(18) . . . . ?
N7D C5D C6D O6D -3.6(33) . . . . ?
C4D C5D C6D O6D 178.8(16) . . . . ?
N7D C5D C6D N1D 178.0(18) . . . . ?
C4D C5D C6D N1D 0.5(22) . . . . ?
C2D N1D C6D O6D -179.0(14) . . . . ?
Hg2 N1D C6D O6D -1.6(18) . . . . ?
C2D N1D C6D C5D -0.5(23) . . . . ?
Hg2 N1D C6D C5D 176.8(11) . . . . ?
C6D C5D N7D C8D -178.3(19) . . . . ?
C4D C5D N7D C8D -0.6(19) . . . . ?
C6D C5D N7D Pt3 2.7(29) . . . . ?
C4D C5D N7D Pt3 -179.6(11) . . . . ?
N7C Pt3 N7D C8D -2.8(82) . . . . ?
N30B Pt3 N7D C8D 120.9(13) . . . . ?
N30A Pt3 N7D C8D -59.5(13) . . . . ?
N7C Pt3 N7D C5D 176.1(68) . . . . ?
N30B Pt3 N7D C5D -60.2(14) . . . . ?
N30A Pt3 N7D C5D 119.4(14) . . . . ?
C5D N7D C8D N9D 0.2(19) . . . . ?
Pt3 N7D C8D N9D 179.3(10) . . . . ?
N7D C8D N9D C4D 0.2(18) . . . . ?
N7D C8D N9D C9D 171.7(15) . . . . ?
N3D C4D N9D C8D -179.6(17) . . . . ?
C5D C4D N9D C8D -0.5(17) . . . . ?
N3D C4D N9D C9D 9.0(28) . . . . ?
C5D C4D N9D C9D -171.9(15) . . . . ?
O52 N50 O51 O51A 102.5(51) . . . . ?
O51A N50 O51 O51A 0.000(2) . . . . ?
O53 N50 O51 O51A -99.4(53) . . . . ?
N50 O51 O51A N50 0.000(1) . . . . ?
O52 N50 O51A O51 -94.2(51) . . . . ?
O51 N50 O51A O51 0.000(1) . . . . ?
O53 N50 O51A O51 103.3(49) . . . . ?
O63 N60 O61 Hg1 -2.6(23) . . . . ?
O62 N60 O61 Hg1 175.0(12) . . . . ?
N2D Hg1 O61 N60 2.4(15) . . . . ?
N2A Hg1 O61 N60 -177.9(14) . . . . ?
Hg2 Hg1 O61 N60 170.2(9) . . . . ?
